data_1512186
loop_
_publ_author_name
'Fern\'andez-P\'erez, H\'ector'
'Benet-Buchholz, J'
'Vidal-Ferran, Anton'

_publ_section_title
;
 Small Bite-Angle P-OP Ligands for Asymmetric Hydroformylation and
 Hydrogenation.
;
_journal_issue 14
_journal_name_full 'Organic letters'
_journal_page_first 3634
_journal_page_last 3637
_journal_paper_doi 10.1021/ol401494x
_journal_volume 15
_journal_year 2013
_chemical_absolute_configuration ad
_chemical_formula_sum 'C42 H36 B Cl2 F4 O3 P2 Rh'
_chemical_formula_weight 911.27
_chemical_name_systematic ?
_space_group_IT_number 19
_symmetry_cell_setting orthorhombic
_symmetry_space_group_name_Hall 'P 2ac 2ab'
_symmetry_space_group_name_H-M 'P 21 21 21'
_atom_sites_solution_hydrogens geom
_atom_sites_solution_primary direct
_atom_sites_solution_secondary difmap
_audit_creation_method SHELXL-97
_cell_angle_alpha 90.00
_cell_angle_beta 90.00
_cell_angle_gamma 90.00
_cell_formula_units_Z 4
_cell_length_a 10.6570(12)
_cell_length_b 16.6458(19)
_cell_length_c 22.554(3)
_cell_measurement_reflns_used 9983
_cell_measurement_temperature 100(2)
_cell_measurement_theta_max 29.40
_cell_measurement_theta_min 2.18
_cell_volume 4001.0(8)
_computing_cell_refinement 'Bruker APEX2 v2011.4-0'
_computing_data_collection 'Bruker APEX2 v2011.4-0'
_computing_data_reduction 'Bruker SAINT V7.60A'
_computing_molecular_graphics 'Bruker SHELXTL'
_computing_publication_material 'Bruker SHELXTL'
_computing_structure_refinement 'SHELXL-97 (Sheldrick, 2008)'
_computing_structure_solution Sir2011
_diffrn_ambient_temperature 100(2)
_diffrn_detector_area_resol_mean 512
_diffrn_detector_type '4K CCD area detector APEX II'
_diffrn_measured_fraction_theta_full 0.999
_diffrn_measured_fraction_theta_max 0.926
_diffrn_measurement_device_type 'APEX DUO Kappa 4-axis goniometer'
_diffrn_measurement_method
;
 Fullsphere data collection, phi and omega scans
;
_diffrn_measurement_specimen_support 'magnetic support with MicroMount'
_diffrn_radiation_monochromator 'Quazar MX Multilayer Optics'
_diffrn_radiation_type MoK\a
_diffrn_radiation_wavelength 0.71073
_diffrn_reflns_av_R_equivalents 0.0275
_diffrn_reflns_av_sigmaI/netI 0.0264
_diffrn_reflns_limit_h_max 14
_diffrn_reflns_limit_h_min -13
_diffrn_reflns_limit_k_max 23
_diffrn_reflns_limit_k_min -21
_diffrn_reflns_limit_l_max 29
_diffrn_reflns_limit_l_min -29
_diffrn_reflns_number 44990
_diffrn_reflns_theta_full 25.00
_diffrn_reflns_theta_max 29.93
_diffrn_reflns_theta_min 2.11
_diffrn_source 'Microfocus source E025 IuS'
_diffrn_source_current 0.6
_diffrn_source_power 50
_diffrn_source_size '0.2 mm x 0.2 mm fine focus'
_diffrn_source_type 'Bruker APEX DUO'
_exptl_absorpt_coefficient_mu 0.698
_exptl_absorpt_correction_T_max 0.9025
_exptl_absorpt_correction_T_min 0.9025
_exptl_absorpt_correction_type empirical
_exptl_absorpt_process_details
; 
 SADABS Version 2008/1 Bruker-Nonius
 Blessing, Acta Cryst. (1995) A51 33-38
;
_exptl_crystal_colour orange
_exptl_crystal_density_diffrn 1.513
_exptl_crystal_density_method 'not measured'
_exptl_crystal_description block
_exptl_crystal_F_000 1848
_exptl_crystal_size_max 0.15
_exptl_crystal_size_mid 0.15
_exptl_crystal_size_min 0.15
_refine_diff_density_max 4.034
_refine_diff_density_min -4.305
_refine_diff_density_rms 0.188
_refine_ls_abs_structure_details 'Flack H D (1983), Acta Cryst. A39, 876-881'
_refine_ls_abs_structure_Flack 0.04(4)
_refine_ls_extinction_method none
_refine_ls_goodness_of_fit_ref 1.070
_refine_ls_hydrogen_treatment noref
_refine_ls_matrix_type full
_refine_ls_number_parameters 506
_refine_ls_number_reflns 10320
_refine_ls_number_restraints 11
_refine_ls_restrained_S_all 1.083
_refine_ls_R_factor_all 0.0794
_refine_ls_R_factor_gt 0.0739
_refine_ls_shift/su_max 0.004
_refine_ls_shift/su_mean 0.000
_refine_ls_structure_factor_coef Fsqd
_refine_ls_weighting_details 'calc w=1/[\s^2^(Fo^2^)+(0.1459P)^2^+8.5014P] where P=(Fo^2^+2Fc^2^)/3'
_refine_ls_weighting_scheme calc
_refine_ls_wR_factor_gt 0.2070
_refine_ls_wR_factor_ref 0.2131
_reflns_number_gt 9493
_reflns_number_total 10320
_reflns_threshold_expression >2sigma(I)
_cod_data_source_file ol401494x_si_002.cif
_cod_data_source_block mo_hfp380_1_0m
_cod_depositor_comments
;
The following automatic conversions were performed:

'_symmetry_cell_setting' value 'Orthorhombic' changed to
'orthorhombic' according to
/home/saulius/struct/CIF-dictionaries/cif_core.dic dictionary named
'cif_core.dic' version 2.4.2 from 2011-04-26.

Automatic conversion script
Id: cif_fix_values 1891 2012-01-12 08:04:46Z andrius 
;
_cod_original_sg_symbol_H-M P2(1)2(1)2(1)
_cod_database_code 1512186

loop_
_symmetry_equiv_pos_as_xyz
'x, y, z'
'-x+1/2, -y, z+1/2'
'-x, y+1/2, -z+1/2'
'x+1/2, -y+1/2, -z'

loop_
_atom_site_label
_atom_site_type_symbol
_atom_site_fract_x
_atom_site_fract_y
_atom_site_fract_z
_atom_site_U_iso_or_equiv
_atom_site_adp_type
_atom_site_occupancy
_atom_site_symmetry_multiplicity
_atom_site_calc_flag
_atom_site_refinement_flags
_atom_site_disorder_assembly
_atom_site_disorder_group
Rh1 Rh 0.69643(4) 0.68283(3) 0.19928(2) 0.02911(13) Uani 1 1 d . . .
P1 P 0.80220(16) 0.60009(8) 0.14298(6) 0.0287(3) Uani 1 1 d . . .
P2 P 0.87061(13) 0.66570(8) 0.25650(6) 0.0253(3) Uani 1 1 d . . .
O1 O 0.7902(5) 0.6124(2) 0.07251(18) 0.0320(9) Uani 1 1 d . . .
O2 O 0.7719(5) 0.5057(2) 0.15062(18) 0.0324(9) Uani 1 1 d . . .
O3 O 0.9483(4) 0.5949(3) 0.1568(2) 0.0362(10) Uani 1 1 d . . .
C1 C 0.5073(6) 0.6767(5) 0.1583(4) 0.0453(16) Uani 1 1 d . . .
H1 H 0.4803 0.6308 0.1327 0.054 Uiso 1 1 calc R . .
C2 C 0.5658(8) 0.7426(5) 0.1362(4) 0.0471(17) Uani 1 1 d . . .
H2 H 0.5847 0.7502 0.0931 0.057 Uiso 1 1 calc R . .
C3 C 0.5304(7) 0.8116(4) 0.1779(4) 0.0494(18) Uani 1 1 d . . .
H3 H 0.5428 0.8674 0.1625 0.059 Uiso 1 1 calc R . .
C4 C 0.5936(9) 0.7913(6) 0.2363(5) 0.067(3) Uani 1 1 d . . .
H4 H 0.6354 0.8326 0.2617 0.080 Uiso 1 1 calc R . .
C5 C 0.5396(9) 0.7248(7) 0.2585(4) 0.060(3) Uani 1 1 d . . .
H5 H 0.5347 0.7125 0.3019 0.072 Uiso 1 1 calc R . .
C6 C 0.4353(8) 0.7018(5) 0.2130(4) 0.057(2) Uani 1 1 d . . .
H6 H 0.3680 0.6646 0.2272 0.068 Uiso 1 1 calc R . .
C7 C 0.3937(8) 0.7868(5) 0.1935(5) 0.060(2) Uani 1 1 d . . .
H7A H 0.3571 0.8189 0.2261 0.072 Uiso 1 1 calc R . .
H7B H 0.3370 0.7864 0.1587 0.072 Uiso 1 1 calc R . .
C8 C 0.7538(6) 0.4823(3) 0.0299(2) 0.0272(11) Uani 1 1 d . . .
C9 C 0.8253(6) 0.5516(3) 0.0339(2) 0.0287(11) Uani 1 1 d . . .
C10 C 0.9339(7) 0.5658(4) -0.0011(3) 0.0377(14) Uani 1 1 d . . .
H10 H 0.9770 0.6157 0.0013 0.045 Uiso 1 1 calc R . .
C11 C 0.9756(6) 0.5067(4) -0.0383(3) 0.0353(13) Uani 1 1 d . . .
H11 H 1.0482 0.5156 -0.0619 0.042 Uiso 1 1 calc R . .
C12 C 0.9116(6) 0.4324(4) -0.0421(3) 0.0314(12) Uani 1 1 d . . .
C13 C 0.7999(6) 0.4196(3) -0.0077(2) 0.0282(10) Uani 1 1 d . . .
C14 C 0.7422(6) 0.3428(4) -0.0099(3) 0.0348(13) Uani 1 1 d . . .
H14 H 0.6695 0.3322 0.0132 0.042 Uiso 1 1 calc R . .
C15 C 0.7919(8) 0.2837(4) -0.0454(3) 0.0411(15) Uani 1 1 d . . .
H15 H 0.7507 0.2332 -0.0481 0.049 Uiso 1 1 calc R . .
C16 C 0.9027(8) 0.2968(4) -0.0779(3) 0.0448(17) Uani 1 1 d . . .
H16 H 0.9364 0.2544 -0.1011 0.054 Uiso 1 1 calc R . .
C17 C 0.9619(8) 0.3682(5) -0.0769(3) 0.0425(15) Uani 1 1 d . . .
H17 H 1.0367 0.3758 -0.0991 0.051 Uiso 1 1 calc R . .
C18 C 0.6431(6) 0.4719(3) 0.0684(2) 0.0250(10) Uani 1 1 d . . .
C19 C 0.6546(6) 0.4821(3) 0.1291(3) 0.0309(12) Uani 1 1 d . . .
C20 C 0.5578(7) 0.4720(4) 0.1694(3) 0.0351(13) Uani 1 1 d . . .
H20 H 0.5727 0.4778 0.2107 0.042 Uiso 1 1 calc R . .
C21 C 0.4384(8) 0.4533(4) 0.1486(3) 0.0412(16) Uani 1 1 d . . .
H21 H 0.3708 0.4455 0.1755 0.049 Uiso 1 1 calc R . .
C22 C 0.4191(6) 0.4461(4) 0.0870(3) 0.0330(12) Uani 1 1 d . . .
C23 C 0.5186(6) 0.4547(3) 0.0452(2) 0.0270(11) Uani 1 1 d . . .
C24 C 0.4941(6) 0.4476(4) -0.0163(3) 0.0309(11) Uani 1 1 d . . .
H24 H 0.5606 0.4526 -0.0441 0.037 Uiso 1 1 calc R . .
C25 C 0.3746(6) 0.4336(4) -0.0353(3) 0.0376(14) Uani 1 1 d . . .
H25 H 0.3584 0.4309 -0.0767 0.045 Uiso 1 1 calc R . .
C26 C 0.2739(7) 0.4230(4) 0.0052(4) 0.0461(17) Uani 1 1 d . . .
H26 H 0.1920 0.4107 -0.0087 0.055 Uiso 1 1 calc R . .
C27 C 0.2970(8) 0.4309(4) 0.0648(3) 0.0422(14) Uani 1 1 d . . .
H27 H 0.2293 0.4259 0.0920 0.051 Uiso 1 1 calc R . .
C28 C 0.9999(6) 0.6457(4) 0.2025(3) 0.0319(11) Uani 1 1 d . . .
H28 H 1.0688 0.6161 0.2232 0.038 Uiso 1 1 calc R . .
C29 C 1.0538(9) 0.7214(5) 0.1745(4) 0.0511(19) Uani 1 1 d . . .
H29A H 1.1129 0.7065 0.1431 0.077 Uiso 1 1 calc R . .
H29B H 1.0977 0.7528 0.2049 0.077 Uiso 1 1 calc R . .
H29C H 0.9856 0.7535 0.1576 0.077 Uiso 1 1 calc R . .
C30 C 0.9280(5) 0.7434(3) 0.3044(3) 0.0262(10) Uani 1 1 d . . .
C31 C 0.9205(7) 0.8235(4) 0.2850(3) 0.0392(14) Uani 1 1 d . . .
H31 H 0.8847 0.8352 0.2475 0.047 Uiso 1 1 calc R . .
C32 C 0.9653(8) 0.8859(4) 0.3205(3) 0.0406(15) Uani 1 1 d . . .
H32 H 0.9619 0.9399 0.3070 0.049 Uiso 1 1 calc R . .
C33 C 1.0160(6) 0.8677(4) 0.3768(3) 0.0370(14) Uani 1 1 d . . .
H33 H 1.0478 0.9098 0.4010 0.044 Uiso 1 1 calc R . .
C34 C 1.0198(7) 0.7896(5) 0.3972(3) 0.0406(15) Uani 1 1 d . . .
H34 H 1.0519 0.7782 0.4356 0.049 Uiso 1 1 calc R . .
C35 C 0.9762(6) 0.7276(4) 0.3614(3) 0.0307(11) Uani 1 1 d . . .
H35 H 0.9790 0.6738 0.3755 0.037 Uiso 1 1 calc R . .
C36 C 0.8626(5) 0.5732(3) 0.2990(2) 0.0231(9) Uani 1 1 d . . .
C37 C 0.7446(6) 0.5429(4) 0.3134(3) 0.0298(11) Uani 1 1 d . . .
H37 H 0.6713 0.5715 0.3019 0.036 Uiso 1 1 calc R . .
C38 C 0.7333(6) 0.4714(4) 0.3442(3) 0.0346(13) Uani 1 1 d . . .
H38 H 0.6527 0.4509 0.3539 0.042 Uiso 1 1 calc R . .
C39 C 0.8405(7) 0.4297(4) 0.3608(3) 0.0354(13) Uani 1 1 d . . .
H39 H 0.8326 0.3808 0.3821 0.042 Uiso 1 1 calc R . .
C40 C 0.9589(6) 0.4584(4) 0.3467(3) 0.0334(12) Uani 1 1 d . . .
H40 H 1.0316 0.4290 0.3577 0.040 Uiso 1 1 calc R . .
C41 C 0.9703(5) 0.5308(4) 0.3162(3) 0.0293(11) Uani 1 1 d . . .
H41 H 1.0511 0.5515 0.3070 0.035 Uiso 1 1 calc R . .
B1A B 0.3116(7) 0.5153(5) 0.3103(4) 0.0403(16) Uani 1 1 d . . .
F1A F 0.4410(4) 0.5136(3) 0.3010(2) 0.0466(10) Uani 1 1 d . . .
F2A F 0.2733(5) 0.5910(3) 0.3247(3) 0.0627(14) Uani 1 1 d . . .
F3A F 0.2500(5) 0.4872(5) 0.2612(2) 0.076(2) Uani 1 1 d . . .
F4A F 0.2832(5) 0.4668(3) 0.3590(2) 0.0607(13) Uani 1 1 d . . .
C1S C 0.647(2) 0.1309(17) 0.483(3) 0.202(8) Uani 0.50 1 d PDU A 1
H1S1 H 0.6738 0.0821 0.5040 0.242 Uiso 0.50 1 calc PR A 1
H1S2 H 0.6241 0.1155 0.4415 0.242 Uiso 0.50 1 calc PR A 1
Cl1S Cl 0.5140(6) 0.1743(5) 0.5187(3) 0.0853(11) Uani 0.50 1 d PDU A 1
Cl2S Cl 0.7696(4) 0.2025(3) 0.48148(18) 0.0540(9) Uani 0.50 1 d PDU A 1
C1S' C 0.7703(15) 0.1581(9) 0.4632(6) 0.0540(9) Uani 0.50 1 d PDU B 2
H1S3 H 0.7249 0.1640 0.4252 0.065 Uiso 0.50 1 calc PR B 2
H1S4 H 0.8293 0.1125 0.4597 0.065 Uiso 0.50 1 calc PR B 2
Cl1' Cl 0.8543(6) 0.2478(4) 0.4794(3) 0.0853(11) Uani 0.50 1 d PDU B 2
Cl2' Cl 0.6624(14) 0.1398(9) 0.5212(7) 0.202(8) Uani 0.50 1 d PDU B 2

loop_
_atom_site_aniso_label
_atom_site_aniso_U_11
_atom_site_aniso_U_22
_atom_site_aniso_U_33
_atom_site_aniso_U_23
_atom_site_aniso_U_13
_atom_site_aniso_U_12
Rh1 0.0273(2) 0.0284(2) 0.0316(2) -0.00605(16) -0.00800(17) 0.00450(17)
P1 0.0325(7) 0.0268(6) 0.0268(6) -0.0050(5) -0.0087(6) 0.0027(6)
P2 0.0216(6) 0.0289(7) 0.0254(6) -0.0040(5) -0.0028(5) -0.0022(5)
O1 0.044(3) 0.0249(17) 0.0272(18) -0.0025(14) -0.0075(18) 0.0031(17)
O2 0.045(3) 0.0250(18) 0.0268(18) -0.0031(15) -0.0142(17) 0.0063(16)
O3 0.032(2) 0.046(2) 0.031(2) -0.0149(18) -0.0043(17) 0.0084(19)
C1 0.029(3) 0.040(3) 0.066(4) 0.000(3) -0.023(3) 0.003(3)
C2 0.040(4) 0.052(4) 0.050(4) 0.012(3) -0.010(3) 0.010(3)
C3 0.034(3) 0.028(3) 0.087(6) 0.000(3) -0.010(3) 0.002(3)
C4 0.053(5) 0.053(5) 0.094(7) -0.042(5) -0.013(5) 0.023(4)
C5 0.058(5) 0.084(7) 0.039(4) 0.006(4) 0.004(4) 0.039(5)
C6 0.037(4) 0.050(4) 0.083(6) 0.024(4) 0.006(4) 0.006(3)
C7 0.044(4) 0.040(3) 0.095(7) 0.014(4) 0.000(5) 0.010(3)
C8 0.030(3) 0.029(2) 0.023(2) -0.0005(19) -0.012(2) 0.004(2)
C9 0.033(3) 0.027(2) 0.026(2) -0.0040(19) -0.006(2) 0.005(2)
C10 0.037(3) 0.037(3) 0.039(3) 0.005(3) -0.013(3) 0.000(3)
C11 0.029(3) 0.043(3) 0.034(3) 0.003(2) -0.006(2) 0.002(2)
C12 0.027(3) 0.041(3) 0.026(3) -0.001(2) -0.007(2) 0.004(2)
C13 0.033(3) 0.029(2) 0.023(2) -0.0042(18) -0.010(2) 0.005(2)
C14 0.035(3) 0.032(3) 0.037(3) 0.000(2) -0.015(2) 0.000(2)
C15 0.054(4) 0.036(3) 0.034(3) -0.004(2) -0.015(3) 0.001(3)
C16 0.065(5) 0.038(3) 0.031(3) -0.010(2) -0.005(3) 0.014(3)
C17 0.047(4) 0.053(4) 0.028(3) 0.000(3) -0.002(3) 0.009(3)
C18 0.028(3) 0.019(2) 0.028(2) -0.0005(18) -0.002(2) 0.0031(19)
C19 0.042(3) 0.022(2) 0.029(3) -0.001(2) -0.002(2) 0.003(2)
C20 0.053(4) 0.029(3) 0.024(3) 0.003(2) -0.002(2) -0.002(3)
C21 0.062(5) 0.031(3) 0.031(3) 0.006(2) 0.017(3) 0.000(3)
C22 0.034(3) 0.025(2) 0.039(3) 0.000(2) -0.003(2) 0.000(2)
C23 0.032(3) 0.025(2) 0.025(2) 0.0008(19) -0.007(2) 0.005(2)
C24 0.029(3) 0.039(3) 0.025(2) 0.004(2) -0.006(2) 0.000(2)
C25 0.032(3) 0.039(3) 0.041(3) 0.004(3) -0.009(3) 0.004(3)
C26 0.033(3) 0.040(3) 0.066(5) 0.007(3) -0.008(3) 0.000(3)
C27 0.032(3) 0.042(3) 0.053(4) 0.005(3) 0.000(3) 0.000(3)
C28 0.028(3) 0.041(3) 0.027(2) -0.005(2) -0.004(2) -0.003(2)
C29 0.052(5) 0.058(5) 0.043(4) -0.008(3) 0.009(3) -0.015(4)
C30 0.024(2) 0.031(2) 0.024(2) -0.003(2) -0.002(2) -0.0044(19)
C31 0.053(4) 0.031(3) 0.034(3) -0.002(2) -0.013(3) 0.000(3)
C32 0.054(4) 0.026(3) 0.041(3) -0.001(2) -0.010(3) -0.006(3)
C33 0.030(3) 0.052(4) 0.029(3) -0.010(3) -0.008(2) -0.012(3)
C34 0.038(3) 0.048(4) 0.036(3) -0.001(3) -0.014(3) -0.013(3)
C35 0.029(3) 0.033(3) 0.029(3) 0.004(2) -0.003(2) -0.007(2)
C36 0.019(2) 0.027(2) 0.024(2) -0.002(2) -0.003(2) 0.0006(17)
C37 0.024(2) 0.031(3) 0.034(3) -0.009(2) 0.003(2) -0.001(2)
C38 0.032(3) 0.032(3) 0.040(3) -0.010(2) 0.004(2) -0.010(2)
C39 0.045(4) 0.027(3) 0.034(3) -0.007(2) 0.004(3) -0.003(2)
C40 0.031(3) 0.030(3) 0.040(3) -0.002(2) -0.002(2) 0.002(2)
C41 0.020(2) 0.032(3) 0.036(3) -0.001(2) -0.004(2) -0.001(2)
B1A 0.023(3) 0.044(4) 0.054(4) -0.010(3) -0.001(3) 0.000(3)
F1A 0.0229(18) 0.063(3) 0.054(2) -0.013(2) 0.0010(18) 0.0020(16)
F2A 0.043(3) 0.044(2) 0.101(4) -0.009(2) 0.022(3) 0.0004(19)
F3A 0.035(2) 0.136(6) 0.056(3) -0.039(3) 0.005(2) -0.011(3)
F4A 0.050(3) 0.067(3) 0.066(3) 0.002(2) 0.019(2) 0.010(2)
C1S 0.181(10) 0.190(10) 0.235(15) -0.070(11) 0.146(12) -0.080(7)
Cl1S 0.078(2) 0.098(3) 0.080(2) 0.023(2) 0.014(2) 0.003(2)
Cl2S 0.0514(19) 0.062(2) 0.049(2) 0.0110(17) 0.0116(16) 0.0032(17)
C1S' 0.0514(19) 0.062(2) 0.049(2) 0.0110(17) 0.0116(16) 0.0032(17)
Cl1' 0.078(2) 0.098(3) 0.080(2) 0.023(2) 0.014(2) 0.003(2)
Cl2' 0.181(10) 0.190(10) 0.235(15) -0.070(11) 0.146(12) -0.080(7)

loop_
_atom_type_symbol
_atom_type_description
_atom_type_scat_dispersion_real
_atom_type_scat_dispersion_imag
_atom_type_scat_source
C C 0.0033 0.0016 'International Tables Vol C Tables 4.2.6.8 and 6.1.1.4'
H H 0.0000 0.0000 'International Tables Vol C Tables 4.2.6.8 and 6.1.1.4'
B B 0.0013 0.0007 'International Tables Vol C Tables 4.2.6.8 and 6.1.1.4'
O O 0.0106 0.0060 'International Tables Vol C Tables 4.2.6.8 and 6.1.1.4'
F F 0.0171 0.0103 'International Tables Vol C Tables 4.2.6.8 and 6.1.1.4'
P P 0.1023 0.0942 'International Tables Vol C Tables 4.2.6.8 and 6.1.1.4'
Rh Rh -1.1178 0.9187 'International Tables Vol C Tables 4.2.6.8 and 6.1.1.4'
Cl Cl 0.1484 0.1585 'International Tables Vol C Tables 4.2.6.8 and 6.1.1.4'

loop_
_geom_angle_atom_site_label_1
_geom_angle_atom_site_label_2
_geom_angle_atom_site_label_3
_geom_angle
P1 Rh1 C1 101.4(2)
P1 Rh1 C2 103.5(2)
C1 Rh1 C2 35.6(3)
P1 Rh1 C5 157.4(3)
C1 Rh1 C5 65.6(3)
C2 Rh1 C5 77.1(3)
P1 Rh1 C4 164.4(3)
C1 Rh1 C4 75.6(3)
C2 Rh1 C4 65.0(4)
C5 Rh1 C4 34.6(4)
P1 Rh1 P2 80.22(6)
C1 Rh1 P2 165.8(2)
C2 Rh1 P2 158.1(2)
C5 Rh1 P2 107.9(2)
C4 Rh1 P2 106.5(3)
O3 P1 O1 106.1(3)
O3 P1 O2 97.0(3)
O1 P1 O2 102.3(2)
O3 P1 Rh1 115.18(17)
O1 P1 Rh1 116.95(17)
O2 P1 Rh1 116.64(19)
C30 P2 C36 108.0(3)
C30 P2 C28 105.7(3)
C36 P2 C28 103.2(3)
C30 P2 Rh1 121.94(19)
C36 P2 Rh1 111.52(17)
C28 P2 Rh1 104.73(19)
C9 O1 P1 120.4(4)
C19 O2 P1 114.6(4)
C28 O3 P1 118.8(4)
C2 C1 C6 108.0(7)
C2 C1 Rh1 72.4(4)
C6 C1 Rh1 96.2(5)
C1 C2 C3 105.5(7)
C1 C2 Rh1 72.0(4)
C3 C2 Rh1 95.6(5)
C4 C3 C2 104.8(6)
C4 C3 C7 99.2(8)
C2 C3 C7 99.8(7)
C5 C4 C3 108.5(8)
C5 C4 Rh1 71.9(5)
C3 C4 Rh1 94.2(5)
C4 C5 C6 105.1(7)
C4 C5 Rh1 73.5(5)
C6 C5 Rh1 93.6(5)
C1 C6 C7 99.6(7)
C1 C6 C5 104.1(6)
C7 C6 C5 99.6(8)
C6 C7 C3 92.2(6)
C9 C8 C13 117.2(6)
C9 C8 C18 119.9(5)
C13 C8 C18 122.6(5)
C8 C9 O1 120.1(6)
C8 C9 C10 123.4(5)
O1 C9 C10 116.5(5)
C11 C10 C9 119.1(6)
C10 C11 C12 120.6(6)
C11 C12 C17 120.4(6)
C11 C12 C13 119.7(6)
C17 C12 C13 119.8(6)
C14 C13 C8 121.8(6)
C14 C13 C12 118.3(5)
C8 C13 C12 119.8(5)
C15 C14 C13 119.8(7)
C14 C15 C16 121.1(7)
C17 C16 C15 121.4(6)
C16 C17 C12 119.6(7)
C19 C18 C23 117.4(5)
C19 C18 C8 119.8(5)
C23 C18 C8 122.7(5)
C20 C19 C18 124.6(6)
C20 C19 O2 118.2(5)
C18 C19 O2 117.2(6)
C19 C20 C21 119.1(6)
C20 C21 C22 119.1(6)
C21 C22 C27 119.9(7)
C21 C22 C23 122.4(6)
C27 C22 C23 117.8(6)
C24 C23 C22 120.2(6)
C24 C23 C18 122.5(5)
C22 C23 C18 117.3(5)
C25 C24 C23 119.6(6)
C24 C25 C26 121.6(6)
C27 C26 C25 118.8(7)
C26 C27 C22 121.9(7)
O3 C28 C29 109.4(5)
O3 C28 P2 106.8(4)
C29 C28 P2 113.6(5)
C31 C30 C35 118.9(5)
C31 C30 P2 118.5(4)
C35 C30 P2 122.6(4)
C32 C31 C30 120.5(6)
C31 C32 C33 119.1(6)
C34 C33 C32 120.8(6)
C33 C34 C35 119.7(6)
C34 C35 C30 120.9(6)
C37 C36 C41 119.5(5)
C37 C36 P2 118.2(4)
C41 C36 P2 122.3(4)
C38 C37 C36 120.4(6)
C37 C38 C39 119.6(6)
C40 C39 C38 121.0(6)
C39 C40 C41 119.4(6)
C40 C41 C36 120.0(5)
F2A B1A F3A 111.4(7)
F2A B1A F1A 110.5(6)
F3A B1A F1A 110.2(6)
F2A B1A F4A 106.3(6)
F3A B1A F4A 109.6(6)
F1A B1A F4A 108.7(6)
Cl2S C1S Cl1S 108.7(7)
Cl2' C1S' Cl1' 108.7(7)

loop_
_geom_bond_atom_site_label_1
_geom_bond_atom_site_label_2
_geom_bond_distance
Rh1 P1 2.1862(16)
Rh1 C1 2.220(6)
Rh1 C2 2.225(7)
Rh1 C5 2.251(8)
Rh1 C4 2.271(7)
Rh1 P2 2.2787(14)
P1 O3 1.590(5)
P1 O1 1.608(4)
P1 O2 1.613(4)
P2 C30 1.794(5)
P2 C36 1.816(5)
P2 C28 1.868(6)
O1 C9 1.386(7)
O2 C19 1.398(8)
O3 C28 1.443(7)
C1 C2 1.357(12)
C1 C6 1.511(13)
C2 C3 1.532(12)
C3 C4 1.517(14)
C3 C7 1.554(12)
C4 C5 1.344(16)
C5 C6 1.561(14)
C6 C7 1.546(11)
C8 C9 1.385(8)
C8 C13 1.432(8)
C8 C18 1.474(9)
C9 C10 1.422(10)
C10 C11 1.367(10)
C11 C12 1.416(9)
C12 C17 1.430(10)
C12 C13 1.436(9)
C13 C14 1.420(8)
C14 C15 1.374(10)
C15 C16 1.407(12)
C16 C17 1.345(11)
C18 C19 1.386(8)
C18 C23 1.455(8)
C19 C20 1.385(10)
C20 C21 1.392(11)
C21 C22 1.408(9)
C22 C27 1.416(10)
C22 C23 1.427(9)
C23 C24 1.415(7)
C24 C25 1.364(9)
C25 C26 1.421(11)
C26 C27 1.374(11)
C28 C29 1.521(10)
C30 C31 1.405(8)
C30 C35 1.408(8)
C31 C32 1.396(9)
C32 C33 1.413(9)
C33 C34 1.381(11)
C34 C35 1.391(9)
C36 C37 1.393(7)
C36 C41 1.402(7)
C37 C38 1.384(9)
C38 C39 1.387(10)
C39 C40 1.387(9)
C40 C41 1.393(9)
B1A F2A 1.365(9)
B1A F3A 1.370(9)
B1A F1A 1.395(8)
B1A F4A 1.397(10)
C1S Cl2S 1.771(9)
C1S Cl1S 1.783(9)
C1S' Cl2' 1.767(10)
C1S' Cl1' 1.779(10)

loop_
_geom_torsion_atom_site_label_1
_geom_torsion_atom_site_label_2
_geom_torsion_atom_site_label_3
_geom_torsion_atom_site_label_4
_geom_torsion
C1 Rh1 P1 O3 175.2(3)
C2 Rh1 P1 O3 138.9(3)
C5 Rh1 P1 O3 -132.5(6)
C4 Rh1 P1 O3 98.0(10)
P2 Rh1 P1 O3 -19.1(2)
C1 Rh1 P1 O1 49.6(3)
C2 Rh1 P1 O1 13.2(3)
C5 Rh1 P1 O1 101.8(6)
C4 Rh1 P1 O1 -27.7(10)
P2 Rh1 P1 O1 -144.8(2)
C1 Rh1 P1 O2 -72.0(3)
C2 Rh1 P1 O2 -108.4(3)
C5 Rh1 P1 O2 -19.7(6)
C4 Rh1 P1 O2 -149.2(9)
P2 Rh1 P1 O2 93.70(18)
P1 Rh1 P2 C30 149.2(2)
C1 Rh1 P2 C30 -112.9(9)
C2 Rh1 P2 C30 47.5(7)
C5 Rh1 P2 C30 -52.5(4)
C4 Rh1 P2 C30 -16.3(4)
P1 Rh1 P2 C36 -81.18(19)
C1 Rh1 P2 C36 16.6(9)
C2 Rh1 P2 C36 177.0(6)
C5 Rh1 P2 C36 77.1(4)
C4 Rh1 P2 C36 113.3(4)
P1 Rh1 P2 C28 29.7(2)
C1 Rh1 P2 C28 127.5(9)
C2 Rh1 P2 C28 -72.1(7)
C5 Rh1 P2 C28 -172.0(4)
C4 Rh1 P2 C28 -135.8(4)
O3 P1 O1 C9 67.2(5)
O2 P1 O1 C9 -34.0(5)
Rh1 P1 O1 C9 -162.7(4)
O3 P1 O2 C19 -166.6(4)
O1 P1 O2 C19 -58.3(5)
Rh1 P1 O2 C19 70.7(4)
O1 P1 O3 C28 128.9(5)
O2 P1 O3 C28 -126.0(5)
Rh1 P1 O3 C28 -2.2(5)
P1 Rh1 C1 C2 -97.3(5)
C5 Rh1 C1 C2 102.2(6)
C4 Rh1 C1 C2 67.0(6)
P2 Rh1 C1 C2 167.6(7)
P1 Rh1 C1 C6 155.8(4)
C2 Rh1 C1 C6 -107.0(7)
C5 Rh1 C1 C6 -4.7(5)
C4 Rh1 C1 C6 -40.0(5)
P2 Rh1 C1 C6 60.6(11)
C6 C1 C2 C3 0.1(8)
Rh1 C1 C2 C3 -90.9(5)
C6 C1 C2 Rh1 91.0(5)
P1 Rh1 C2 C1 90.8(5)
C5 Rh1 C2 C1 -66.0(6)
C4 Rh1 C2 C1 -100.4(6)
P2 Rh1 C2 C1 -171.9(5)
P1 Rh1 C2 C3 -164.7(4)
C1 Rh1 C2 C3 104.5(7)
C5 Rh1 C2 C3 38.5(5)
C4 Rh1 C2 C3 4.1(5)
P2 Rh1 C2 C3 -67.4(8)
C1 C2 C3 C4 67.0(8)
Rh1 C2 C3 C4 -5.8(7)
C1 C2 C3 C7 -35.4(8)
Rh1 C2 C3 C7 -108.2(6)
C2 C3 C4 C5 -66.6(9)
C7 C3 C4 C5 36.2(8)
C2 C3 C4 Rh1 5.7(7)
C7 C3 C4 Rh1 108.5(6)
P1 Rh1 C4 C5 148.5(8)
C1 Rh1 C4 C5 67.7(6)
C2 Rh1 C4 C5 104.0(6)
P2 Rh1 C4 C5 -97.7(6)
P1 Rh1 C4 C3 40.4(13)
C1 Rh1 C4 C3 -40.4(6)
C2 Rh1 C4 C3 -4.2(5)
C5 Rh1 C4 C3 -108.1(8)
P2 Rh1 C4 C3 154.2(5)
C3 C4 C5 C6 -0.9(9)
Rh1 C4 C5 C6 -89.3(6)
C3 C4 C5 Rh1 88.3(6)
P1 Rh1 C5 C4 -158.5(5)
C1 Rh1 C5 C4 -100.2(6)
C2 Rh1 C5 C4 -64.5(6)
P2 Rh1 C5 C4 93.3(6)
P1 Rh1 C5 C6 -53.8(8)
C1 Rh1 C5 C6 4.6(5)
C2 Rh1 C5 C6 40.2(5)
C4 Rh1 C5 C6 104.7(7)
P2 Rh1 C5 C6 -161.9(4)
C2 C1 C6 C7 35.4(8)
Rh1 C1 C6 C7 108.9(6)
C2 C1 C6 C5 -67.1(8)
Rh1 C1 C6 C5 6.4(7)
C4 C5 C6 C1 67.6(8)
Rh1 C5 C6 C1 -6.3(7)
C4 C5 C6 C7 -34.9(8)
Rh1 C5 C6 C7 -108.8(6)
C1 C6 C7 C3 -53.0(8)
C5 C6 C7 C3 53.2(8)
C4 C3 C7 C6 -53.7(8)
C2 C3 C7 C6 53.3(8)
C13 C8 C9 O1 -175.8(5)
C18 C8 C9 O1 -2.4(8)
C13 C8 C9 C10 6.0(8)
C18 C8 C9 C10 179.4(5)
P1 O1 C9 C8 70.3(7)
P1 O1 C9 C10 -111.3(5)
C8 C9 C10 C11 -4.1(9)
O1 C9 C10 C11 177.6(5)
C9 C10 C11 C12 0.1(9)
C10 C11 C12 C17 -174.2(6)
C10 C11 C12 C13 1.7(9)
C9 C8 C13 C14 172.6(5)
C18 C8 C13 C14 -0.6(8)
C9 C8 C13 C12 -4.0(7)
C18 C8 C13 C12 -177.2(5)
C11 C12 C13 C14 -176.3(5)
C17 C12 C13 C14 -0.4(8)
C11 C12 C13 C8 0.3(8)
C17 C12 C13 C8 176.2(5)
C8 C13 C14 C15 -178.2(5)
C12 C13 C14 C15 -1.6(8)
C13 C14 C15 C16 2.9(10)
C14 C15 C16 C17 -2.0(11)
C15 C16 C17 C12 -0.1(10)
C11 C12 C17 C16 177.2(6)
C13 C12 C17 C16 1.3(9)
C9 C8 C18 C19 -52.0(7)
C13 C8 C18 C19 121.0(6)
C9 C8 C18 C23 125.2(6)
C13 C8 C18 C23 -61.8(7)
C23 C18 C19 C20 4.3(8)
C8 C18 C19 C20 -178.4(5)
C23 C18 C19 O2 -174.4(5)
C8 C18 C19 O2 2.9(7)
P1 O2 C19 C20 -100.1(6)
P1 O2 C19 C18 78.7(6)
C18 C19 C20 C21 -2.6(9)
O2 C19 C20 C21 176.1(5)
C19 C20 C21 C22 -0.7(9)
C20 C21 C22 C27 -177.0(6)
C20 C21 C22 C23 2.1(9)
C21 C22 C23 C24 -179.4(6)
C27 C22 C23 C24 -0.3(9)
C21 C22 C23 C18 -0.4(8)
C27 C22 C23 C18 178.8(5)
C19 C18 C23 C24 176.3(5)
C8 C18 C23 C24 -0.9(8)
C19 C18 C23 C22 -2.7(7)
C8 C18 C23 C22 -179.9(5)
C22 C23 C24 C25 0.9(9)
C18 C23 C24 C25 -178.1(6)
C23 C24 C25 C26 -2.3(10)
C24 C25 C26 C27 3.1(11)
C25 C26 C27 C22 -2.5(11)
C21 C22 C27 C26 -179.7(6)
C23 C22 C27 C26 1.1(10)
P1 O3 C28 C29 -95.8(6)
P1 O3 C28 P2 27.6(6)
C30 P2 C28 O3 -169.3(4)
C36 P2 C28 O3 77.4(4)
Rh1 P2 C28 O3 -39.4(4)
C30 P2 C28 C29 -48.6(6)
C36 P2 C28 C29 -161.8(5)
Rh1 P2 C28 C29 81.4(5)
C36 P2 C30 C31 -168.3(5)
C28 P2 C30 C31 81.8(6)
Rh1 P2 C30 C31 -37.3(6)
C36 P2 C30 C35 9.5(6)
C28 P2 C30 C35 -100.4(5)
Rh1 P2 C30 C35 140.6(4)
C35 C30 C31 C32 2.9(10)
P2 C30 C31 C32 -179.2(6)
C30 C31 C32 C33 -1.4(12)
C31 C32 C33 C34 -1.0(12)
C32 C33 C34 C35 1.7(12)
C33 C34 C35 C30 -0.1(11)
C31 C30 C35 C34 -2.1(10)
P2 C30 C35 C34 -180.0(5)
C30 P2 C36 C37 109.7(5)
C28 P2 C36 C37 -138.7(4)
Rh1 P2 C36 C37 -26.8(5)
C30 P2 C36 C41 -72.1(5)
C28 P2 C36 C41 39.5(5)
Rh1 P2 C36 C41 151.4(4)
C41 C36 C37 C38 -0.2(8)
P2 C36 C37 C38 178.1(4)
C36 C37 C38 C39 -0.1(9)
C37 C38 C39 C40 -0.3(9)
C38 C39 C40 C41 1.0(9)
C39 C40 C41 C36 -1.2(9)
C37 C36 C41 C40 0.8(8)
P2 C36 C41 C40 -177.4(5)
